data_4320633
loop_
_publ_author_name
'R. Kent Murmann'
'Charles L. Barnes'

_publ_contact_author_address
;
  Department of Chemistry
  University of Missouri
  Columbia, MO
  65211
;
_publ_contact_author_email murmannr@missouri.edu
_publ_contact_author_fax 573-882-2754
_publ_contact_author_name
;
R. Kent Murmann
;
_publ_contact_author_phone 573-882-2826
_publ_section_title
;
 Reaction of [Os(en)2O2]2+ with Photolyzed [Mo(CN)8]4- in Water
;
_journal_name_full 'Inorganic Chemistry'
_journal_page_first 6514
_journal_page_last 6517
_journal_paper_doi 10.1021/ic010466y
_journal_volume 40
_journal_year 2001
_chemical_formula_moiety '{Co-sepulcherate)(W(CN)7(O2} 4(H2O)'
_chemical_formula_sum 'C21 H32 Co N13 O6 W'
_chemical_formula_weight 805.38
_chemical_name_systematic
;
  [Cobalt(III) sepulcherate] heptacyano-(2-peroxo
  tungsten(VI) tetra-hydrate
;
_space_group_IT_number 15
_symmetry_cell_setting monoclinic
_symmetry_space_group_name_Hall '-C 2yc'
_symmetry_space_group_name_H-M 'C 1 2/c 1'
_atom_sites_solution_hydrogens geom
_atom_sites_solution_primary direct
_atom_sites_solution_secondary difmap
_audit_creation_method SHELXL-97
_cell_angle_alpha 90.00
_cell_angle_beta 103.397(2)
_cell_angle_gamma 90.00
_cell_formula_units_Z 4
_cell_length_a 14.2689(14)
_cell_length_b 13.2323(13)
_cell_length_c 15.2384(16)
_cell_measurement_reflns_used 4424
_cell_measurement_temperature 293(2)
_cell_volume 2798.9(5)
_computing_cell_refinement 'SMART (Bruker, 1998)'
_computing_data_collection 'SMART (Bruker, 1998)'
_computing_data_reduction 'SAINT (Bruker, 1998)'
_computing_molecular_graphics 'ORTEP-III (Burnett & Johnson, 1996)'
_computing_publication_material 'CIFTAB (Sheldrick, 1997)'
_computing_structure_refinement 'SHELXL-97 (Sheldrick, 1997)'
_computing_structure_solution 'SHELXS-97 (Sheldrick, 1997)'
_diffrn_ambient_temperature 173(2)
_diffrn_measured_fraction_theta_full 0.995
_diffrn_measured_fraction_theta_max 0.995
_diffrn_measurement_device_type 'Bruker SMART CCD area detector'
_diffrn_measurement_method 'omega scans'
_diffrn_radiation_monochromator graphite
_diffrn_radiation_source 'fine-focus sealed tube'
_diffrn_radiation_type MoK\a
_diffrn_radiation_wavelength 0.71070
_diffrn_reflns_av_R_equivalents 0.0411
_diffrn_reflns_av_sigmaI/netI 0.0448
_diffrn_reflns_limit_h_max 18
_diffrn_reflns_limit_h_min -12
_diffrn_reflns_limit_k_max 16
_diffrn_reflns_limit_k_min -16
_diffrn_reflns_limit_l_max 19
_diffrn_reflns_limit_l_min -18
_diffrn_reflns_number 8496
_diffrn_reflns_theta_full 27.11
_diffrn_reflns_theta_max 27.11
_diffrn_reflns_theta_min 2.13
_diffrn_standards_decay_% 0.0
_exptl_absorpt_coefficient_mu 4.762
_exptl_absorpt_correction_T_max 0.75
_exptl_absorpt_correction_T_min 0.60
_exptl_absorpt_correction_type multi-scan
_exptl_absorpt_process_details
;
  Data were corrected for decay and absorption using the program SADABS
  based on the method of R.H. Blessing (Acta Cryst. A51, 33-38, 1995).
;
_exptl_crystal_colour orange
_exptl_crystal_density_diffrn 1.911
_exptl_crystal_density_method 'not measured'
_exptl_crystal_description plate
_exptl_crystal_F_000 1592
_exptl_crystal_size_max 0.30
_exptl_crystal_size_mid 0.25
_exptl_crystal_size_min 0.10
_refine_diff_density_max 1.342
_refine_diff_density_min -1.187
_refine_diff_density_rms 0.174
_refine_ls_extinction_coef 0.00000(7)
_refine_ls_extinction_expression Fc^*^=kFc[1+0.001xFc^2^\l^3^/sin(2\q)]^-1/4^
_refine_ls_extinction_method SHELXL
_refine_ls_goodness_of_fit_ref 1.056
_refine_ls_hydrogen_treatment mixed
_refine_ls_matrix_type full
_refine_ls_number_parameters 201
_refine_ls_number_reflns 3082
_refine_ls_number_restraints 0
_refine_ls_restrained_S_all 1.056
_refine_ls_R_factor_all 0.0509
_refine_ls_R_factor_gt 0.0380
_refine_ls_shift/su_max 0.361
_refine_ls_shift/su_mean 0.002
_refine_ls_structure_factor_coef Fsqd
_refine_ls_weighting_details 'calc w=1/[\s^2^(Fo^2^)+(0.0577P)^2^+4.7449P] where P=(Fo^2^+2Fc^2^)/3'
_refine_ls_weighting_scheme calc
_refine_ls_wR_factor_gt 0.0906
_refine_ls_wR_factor_ref 0.0957
_reflns_number_gt 2668
_reflns_number_total 3082
_reflns_threshold_expression >2sigma(I)
_cod_data_source_file ic010466y_2.cif
_cod_data_source_block global
_cod_database_code 4320633

loop_
_symmetry_equiv_pos_as_xyz
'x, y, z'
'-x, y, -z+1/2'
'x+1/2, y+1/2, z'
'-x+1/2, y+1/2, -z+1/2'
'-x, -y, -z'
'x, -y, z-1/2'
'-x+1/2, -y+1/2, -z'
'x+1/2, -y+1/2, z-1/2'

loop_
_atom_site_label
_atom_site_type_symbol
_atom_site_fract_x
_atom_site_fract_y
_atom_site_fract_z
_atom_site_U_iso_or_equiv
_atom_site_adp_type
_atom_site_occupancy
_atom_site_symmetry_multiplicity
_atom_site_calc_flag
_atom_site_refinement_flags
_atom_site_disorder_assembly
_atom_site_disorder_group
W1 W 0.5000 0.17127(2) 0.2500 0.02253(12) Uani 1 2 d S . .
Co2 Co 0.5000 -0.26785(7) 0.2500 0.0207(2) Uani 1 2 d S . .
O2 O 0.5119(6) 0.0265(6) 0.2988(6) 0.0298(18) Uani 0.50 1 d P . 2
O1W O 0.6288(5) -0.4392(6) 0.0718(6) 0.112(3) Uani 1 1 d . . .
O2W O 0.7143(7) 0.0538(7) 0.4832(8) 0.138(4) Uani 1 1 d . . .
N1 N 0.5319(9) 0.0397(8) 0.4352(8) 0.048(3) Uani 0.50 1 d P . 1
N2 N 0.7194(4) 0.0866(4) 0.2519(5) 0.0517(17) Uani 1 1 d . . .
N3 N 0.6609(4) 0.2974(5) 0.4045(4) 0.0386(12) Uani 1 1 d . . .
N4 N 0.6057(4) 0.3465(4) 0.1493(4) 0.0370(13) Uani 1 1 d . . .
N5 N 0.5923(4) -0.3764(4) 0.3001(3) 0.0335(11) Uani 1 1 d . . .
H5 H 0.6335 -0.3825 0.2628 0.040 Uiso 1 1 calc R . .
N6 N 0.6022(4) -0.1657(4) 0.2947(4) 0.0399(13) Uani 1 1 d . . .
H6 H 0.5731 -0.1041 0.2893 0.048 Uiso 1 1 calc R . .
N7 N 0.5434(4) -0.2632(4) 0.1358(4) 0.0395(13) Uani 1 1 d . . .
H7 H 0.5807 -0.3189 0.1352 0.047 Uiso 1 1 calc R . .
C1 C 0.5134(4) 0.0932(4) 0.3712(3) 0.0342(11) Uani 0.50 1 d P . 1
C2 C 0.6450(4) 0.1167(4) 0.2521(4) 0.0318(14) Uani 1 1 d . . .
C3 C 0.6059(4) 0.2543(4) 0.3506(4) 0.0283(12) Uani 1 1 d . . .
C4 C 0.5680(4) 0.2849(5) 0.1817(4) 0.0290(12) Uani 1 1 d . . .
C5 C 0.6538(5) -0.3583(6) 0.3950(5) 0.0481(18) Uani 1 1 d . . .
H5A H 0.6448 -0.4139 0.4336 0.058 Uiso 1 1 calc R . .
H5B H 0.7212 -0.3568 0.3929 0.058 Uiso 1 1 calc R . .
C6 C 0.6301(4) -0.2667(4) 0.4326(4) 0.0268(13) Uani 1 1 d . . .
H1 H 0.6727 -0.2663 0.4931 0.032 Uiso 1 1 calc R . .
C7 C 0.5359(5) -0.2665(8) 0.4498(5) 0.063(2) Uani 1 1 d . . .
H7A H 0.5295 -0.2084 0.4868 0.076 Uiso 1 1 calc R . .
H7B H 0.5280 -0.3268 0.4837 0.076 Uiso 1 1 calc R . .
C8 C 0.6557(5) -0.1777(6) 0.3932(6) 0.055(2) Uani 1 1 d . . .
H8A H 0.7245 -0.1784 0.3969 0.066 Uiso 1 1 calc R . .
H8B H 0.6418 -0.1199 0.4273 0.066 Uiso 1 1 calc R . .
C9 C 0.5371(5) -0.4728(4) 0.2939(5) 0.0419(16) Uani 1 1 d . . .
H9A H 0.5061 -0.4782 0.3440 0.050 Uiso 1 1 calc R . .
H9B H 0.5803 -0.5299 0.2962 0.050 Uiso 1 1 calc R . .
C10 C 0.6684(4) -0.1674(5) 0.2312(5) 0.0416(17) Uani 1 1 d . . .
H10A H 0.7071 -0.1064 0.2381 0.050 Uiso 1 1 calc R . .
H10B H 0.7112 -0.2252 0.2437 0.050 Uiso 1 1 calc R . .
C11 C 0.6071(5) -0.1740(5) 0.1384(5) 0.0455(18) Uani 1 1 d . . .
H11A H 0.6468 -0.1819 0.0951 0.055 Uiso 1 1 calc R . .
H11B H 0.5689 -0.1130 0.1236 0.055 Uiso 1 1 calc R . .
O1 O 0.5134(4) 0.0932(4) 0.3712(3) 0.0342(11) Uani 0.50 1 d P . 2

loop_
_atom_site_aniso_label
_atom_site_aniso_U_11
_atom_site_aniso_U_22
_atom_site_aniso_U_33
_atom_site_aniso_U_23
_atom_site_aniso_U_13
_atom_site_aniso_U_12
W1 0.01993(17) 0.01898(17) 0.02801(19) 0.000 0.00421(12) 0.000
Co2 0.0162(5) 0.0176(5) 0.0288(6) 0.000 0.0061(4) 0.000
O2 0.028(4) 0.025(4) 0.036(5) 0.003(3) 0.007(4) 0.003(3)
O1W 0.071(5) 0.129(7) 0.119(6) -0.065(5) -0.012(4) 0.043(4)
O2W 0.120(8) 0.113(7) 0.188(11) -0.002(7) 0.050(7) -0.004(6)
N1 0.067(8) 0.030(6) 0.043(7) 0.005(5) 0.005(6) -0.006(5)
N2 0.033(3) 0.032(3) 0.094(5) -0.009(3) 0.022(3) -0.001(2)
N3 0.031(3) 0.045(3) 0.037(3) -0.010(3) 0.001(2) -0.004(2)
N4 0.033(3) 0.037(3) 0.041(3) 0.009(2) 0.009(2) 0.001(2)
N5 0.033(3) 0.032(3) 0.032(3) -0.002(2) 0.003(2) 0.002(2)
N6 0.027(3) 0.028(3) 0.064(4) -0.003(3) 0.010(3) -0.003(2)
N7 0.023(3) 0.055(4) 0.041(3) 0.009(3) 0.008(2) 0.008(2)
C1 0.042(3) 0.028(3) 0.032(3) 0.003(2) 0.007(2) -0.003(2)
C2 0.029(3) 0.018(3) 0.050(4) -0.002(3) 0.012(3) -0.001(2)
C3 0.032(3) 0.027(3) 0.027(3) 0.001(2) 0.010(3) 0.002(2)
C4 0.024(3) 0.029(3) 0.032(3) 0.001(3) 0.001(2) 0.003(2)
C5 0.041(4) 0.061(5) 0.035(4) 0.004(3) -0.005(3) -0.002(3)
C6 0.015(2) 0.044(4) 0.018(3) -0.013(2) 0.000(2) -0.007(2)
C7 0.031(4) 0.117(8) 0.037(4) -0.017(5) -0.001(3) -0.009(4)
C8 0.026(3) 0.063(5) 0.071(5) -0.027(4) -0.004(3) 0.000(3)
C9 0.055(4) 0.019(3) 0.048(4) 0.006(3) 0.006(3) 0.003(3)
C10 0.024(3) 0.030(3) 0.075(5) 0.010(3) 0.021(3) 0.000(2)
C11 0.034(3) 0.051(4) 0.058(4) 0.026(4) 0.024(3) 0.006(3)
O1 0.042(3) 0.028(3) 0.032(3) 0.003(2) 0.007(2) -0.003(2)

loop_
_atom_type_symbol
_atom_type_description
_atom_type_scat_dispersion_real
_atom_type_scat_dispersion_imag
_atom_type_scat_source
C C 0.0033 0.0016 'International Tables Vol C Tables 4.2.6.8 and 6.1.1.4'
H H 0.0000 0.0000 'International Tables Vol C Tables 4.2.6.8 and 6.1.1.4'
N N 0.0061 0.0033 'International Tables Vol C Tables 4.2.6.8 and 6.1.1.4'
O O 0.0106 0.0060 'International Tables Vol C Tables 4.2.6.8 and 6.1.1.4'
Co Co 0.3494 0.9721 'International Tables Vol C Tables 4.2.6.8 and 6.1.1.4'
W W -0.8490 6.8722 'International Tables Vol C Tables 4.2.6.8 and 6.1.1.4'

loop_
_geom_angle_atom_site_label_1
_geom_angle_atom_site_label_2
_geom_angle_atom_site_label_3
_geom_angle
_geom_angle_site_symmetry_1
_geom_angle_site_symmetry_3
_geom_angle_publ_flag
O2 W1 O2 41.4(5) 2_655 . ?
O2 W1 O1 39.9(3) 2_655 2_655 ?
O2 W1 O1 80.9(3) . 2_655 ?
O2 W1 C1 39.9(3) 2_655 2_655 ?
O2 W1 C1 80.9(3) . 2_655 ?
O1 W1 C1 0.0(3) 2_655 2_655 ?
O2 W1 C1 80.9(3) 2_655 . ?
O2 W1 C1 39.9(3) . . ?
O1 W1 C1 120.7(3) 2_655 . ?
C1 W1 C1 120.7(3) 2_655 . ?
O2 W1 C4 118.7(3) 2_655 . ?
O2 W1 C4 144.1(3) . . ?
O1 W1 C4 83.0(2) 2_655 . ?
C1 W1 C4 83.0(2) 2_655 . ?
C1 W1 C4 143.6(2) . . ?
O2 W1 C4 144.1(3) 2_655 2_655 ?
O2 W1 C4 118.7(3) . 2_655 ?
O1 W1 C4 143.6(2) 2_655 2_655 ?
C1 W1 C4 143.6(2) 2_655 2_655 ?
C1 W1 C4 83.0(2) . 2_655 ?
C4 W1 C4 92.8(3) . 2_655 ?
O2 W1 C3 135.3(3) 2_655 . ?
O2 W1 C3 103.3(3) . . ?
O1 W1 C3 141.0(2) 2_655 . ?
C1 W1 C3 141.0(2) 2_655 . ?
C1 W1 C3 73.8(2) . . ?
C4 W1 C3 71.1(2) . . ?
C4 W1 C3 68.3(2) 2_655 . ?
O2 W1 C3 103.3(3) 2_655 2_655 ?
O2 W1 C3 135.3(3) . 2_655 ?
O1 W1 C3 73.8(2) 2_655 2_655 ?
C1 W1 C3 73.8(2) 2_655 2_655 ?
C1 W1 C3 141.0(2) . 2_655 ?
C4 W1 C3 68.3(2) . 2_655 ?
C4 W1 C3 71.1(2) 2_655 2_655 ?
C3 W1 C3 119.6(3) . 2_655 ?
O2 W1 C2 71.7(3) 2_655 2_655 ?
O2 W1 C2 72.2(3) . 2_655 ?
O1 W1 C2 86.1(2) 2_655 2_655 ?
C1 W1 C2 86.1(2) 2_655 2_655 ?
C1 W1 C2 75.0(2) . 2_655 ?
C4 W1 C2 138.2(2) . 2_655 ?
C4 W1 C2 73.2(2) 2_655 2_655 ?
C3 W1 C2 132.5(2) . 2_655 ?
C3 W1 C2 69.9(2) 2_655 2_655 ?
O2 W1 C2 72.2(3) 2_655 . ?
O2 W1 C2 71.7(3) . . ?
O1 W1 C2 75.0(2) 2_655 . ?
C1 W1 C2 75.0(2) 2_655 . ?
C1 W1 C2 86.1(2) . . ?
C4 W1 C2 73.2(2) . . ?
C4 W1 C2 138.2(2) 2_655 . ?
C3 W1 C2 69.9(2) . . ?
C3 W1 C2 132.5(2) 2_655 . ?
C2 W1 C2 141.4(3) 2_655 . ?
N7 Co2 N7 176.5(3) . 2_655 ?
N7 Co2 N5 90.0(2) . 2_655 ?
N7 Co2 N5 92.6(2) 2_655 2_655 ?
N7 Co2 N5 92.6(2) . . ?
N7 Co2 N5 90.0(2) 2_655 . ?
N5 Co2 N5 86.9(3) 2_655 . ?
N7 Co2 N6 85.8(2) . . ?
N7 Co2 N6 91.8(2) 2_655 . ?
N5 Co2 N6 174.3(2) 2_655 . ?
N5 Co2 N6 89.5(2) . . ?
N7 Co2 N6 91.8(2) . 2_655 ?
N7 Co2 N6 85.8(2) 2_655 2_655 ?
N5 Co2 N6 89.5(2) 2_655 2_655 ?
N5 Co2 N6 174.3(2) . 2_655 ?
N6 Co2 N6 94.4(3) . 2_655 ?
O2 O2 W1 69.3(2) 2_655 . ?
C9 N5 C5 111.9(5) . . ?
C9 N5 Co2 107.6(4) . . ?
C5 N5 Co2 115.9(4) . . ?
C10 N6 C8 112.7(5) . . ?
C10 N6 Co2 106.9(4) . . ?
C8 N6 Co2 115.2(4) . . ?
C11 N7 C7 112.0(6) . 2_655 ?
C11 N7 Co2 108.4(4) . . ?
C7 N7 Co2 115.7(4) 2_655 . ?
N1 C1 W1 169.1(7) . . ?
N2 C2 W1 178.5(6) . . ?
N3 C3 W1 179.0(5) . . ?
N4 C4 W1 177.0(5) . . ?
C6 C5 N5 112.3(6) . . ?
C8 C6 C5 115.8(6) . . ?
C8 C6 C7 115.2(7) . . ?
C5 C6 C7 113.5(6) . . ?
C6 C7 N7 112.8(6) . 2_655 ?
C6 C8 N6 112.7(5) . . ?
N5 C9 C9 108.0(4) . 2_655 ?
C11 C10 N6 107.2(5) . . ?
C10 C11 N7 107.0(5) . . ?

loop_
_geom_bond_atom_site_label_1
_geom_bond_atom_site_label_2
_geom_bond_distance
_geom_bond_site_symmetry_2
_geom_bond_publ_flag
W1 O2 2.048(8) 2_655 ?
W1 O2 2.048(8) . ?
W1 O1 2.086(5) 2_655 ?
W1 C1 2.086(5) 2_655 ?
W1 C1 2.086(5) . ?
W1 C4 2.180(6) . ?
W1 C4 2.180(6) 2_655 ?
W1 C3 2.184(6) . ?
W1 C3 2.184(6) 2_655 ?
W1 C2 2.185(6) 2_655 ?
W1 C2 2.185(6) . ?
Co2 N7 1.978(5) . ?
Co2 N7 1.978(5) 2_655 ?
Co2 N5 1.978(5) 2_655 ?
Co2 N5 1.978(5) . ?
Co2 N6 1.989(5) . ?
Co2 N6 1.989(5) 2_655 ?
O2 O2 1.447(16) 2_655 ?
N1 C1 1.183(12) . ?
N2 C2 1.134(8) . ?
N3 C3 1.147(8) . ?
N4 C4 1.149(8) . ?
N5 C9 1.491(8) . ?
N5 C5 1.527(8) . ?
N6 C10 1.500(8) . ?
N6 C8 1.527(10) . ?
N7 C11 1.486(8) . ?
N7 C7 1.517(9) 2_655 ?
C5 C6 1.414(10) . ?
C6 C8 1.407(10) . ?
C6 C7 1.429(8) . ?
C7 N7 1.517(9) 2_655 ?
C9 C9 1.502(14) 2_655 ?
C10 C11 1.484(11) . ?

loop_
_geom_torsion_atom_site_label_1
_geom_torsion_atom_site_label_2
_geom_torsion_atom_site_label_3
_geom_torsion_atom_site_label_4
_geom_torsion
_geom_torsion_site_symmetry_1
_geom_torsion_site_symmetry_2
_geom_torsion_site_symmetry_3
_geom_torsion_site_symmetry_4
_geom_torsion_publ_flag
O1 W1 O2 O2 -6.4(6) 2_655 . . 2_655 ?
C1 W1 O2 O2 -6.4(6) 2_655 . . 2_655 ?
C1 W1 O2 O2 170.1(9) . . . 2_655 ?
C4 W1 O2 O2 -70.8(8) . . . 2_655 ?
C4 W1 O2 O2 140.8(5) 2_655 . . 2_655 ?
C3 W1 O2 O2 -146.9(6) . . . 2_655 ?
C3 W1 O2 O2 49.2(8) 2_655 . . 2_655 ?
C2 W1 O2 O2 82.3(6) 2_655 . . 2_655 ?
C2 W1 O2 O2 -83.6(6) . . . 2_655 ?
N7 Co2 N5 C9 -103.7(4) . . . . ?
N7 Co2 N5 C9 78.7(4) 2_655 . . . ?
N5 Co2 N5 C9 -13.9(3) 2_655 . . . ?
N6 Co2 N5 C9 170.6(4) . . . . ?
N6 Co2 N5 C9 37(3) 2_655 . . . ?
N7 Co2 N5 C5 130.2(5) . . . . ?
N7 Co2 N5 C5 -47.3(5) 2_655 . . . ?
N5 Co2 N5 C5 -139.9(5) 2_655 . . . ?
N6 Co2 N5 C5 44.5(5) . . . . ?
N6 Co2 N5 C5 -89(2) 2_655 . . . ?
N7 Co2 N6 C10 -16.1(4) . . . . ?
N7 Co2 N6 C10 166.5(4) 2_655 . . . ?
N5 Co2 N6 C10 25(3) 2_655 . . . ?
N5 Co2 N6 C10 76.6(4) . . . . ?
N6 Co2 N6 C10 -107.6(5) 2_655 . . . ?
N7 Co2 N6 C8 -142.1(5) . . . . ?
N7 Co2 N6 C8 40.4(5) 2_655 . . . ?
N5 Co2 N6 C8 -101(2) 2_655 . . . ?
N5 Co2 N6 C8 -49.5(4) . . . . ?
N6 Co2 N6 C8 126.3(5) 2_655 . . . ?
N7 Co2 N7 C11 34.1(4) 2_655 . . . ?
N5 Co2 N7 C11 170.7(4) 2_655 . . . ?
N5 Co2 N7 C11 -102.4(4) . . . . ?
N6 Co2 N7 C11 -13.1(4) . . . . ?
N6 Co2 N7 C11 81.2(4) 2_655 . . . ?
N7 Co2 N7 C7 -92.7(6) 2_655 . . 2_655 ?
N5 Co2 N7 C7 43.9(6) 2_655 . . 2_655 ?
N5 Co2 N7 C7 130.8(6) . . . 2_655 ?
N6 Co2 N7 C7 -139.9(6) . . . 2_655 ?
N6 Co2 N7 C7 -45.6(6) 2_655 . . 2_655 ?
O2 W1 C1 N1 49(4) 2_655 . . . ?
O2 W1 C1 N1 43(4) . . . . ?
O1 W1 C1 N1 47(4) 2_655 . . . ?
C1 W1 C1 N1 47(4) 2_655 . . . ?
C4 W1 C1 N1 -78(4) . . . . ?
C4 W1 C1 N1 -163(4) 2_655 . . . ?
C3 W1 C1 N1 -93(4) . . . . ?
C3 W1 C1 N1 149(4) 2_655 . . . ?
C2 W1 C1 N1 123(4) 2_655 . . . ?
C2 W1 C1 N1 -23(4) . . . . ?
O2 W1 C2 N2 16(24) 2_655 . . . ?
O2 W1 C2 N2 59(24) . . . . ?
O1 W1 C2 N2 -26(24) 2_655 . . . ?
C1 W1 C2 N2 -26(24) 2_655 . . . ?
C1 W1 C2 N2 97(24) . . . . ?
C4 W1 C2 N2 -113(24) . . . . ?
C4 W1 C2 N2 172(24) 2_655 . . . ?
C3 W1 C2 N2 171(24) . . . . ?
C3 W1 C2 N2 -76(24) 2_655 . . . ?
C2 W1 C2 N2 37(24) 2_655 . . . ?
O2 W1 C3 N3 -84(32) 2_655 . . . ?
O2 W1 C3 N3 -53(32) . . . . ?
O1 W1 C3 N3 -145(32) 2_655 . . . ?
C1 W1 C3 N3 -145(32) 2_655 . . . ?
C1 W1 C3 N3 -26(32) . . . . ?
C4 W1 C3 N3 164(32) . . . . ?
C4 W1 C3 N3 63(32) 2_655 . . . ?
C3 W1 C3 N3 114(32) 2_655 . . . ?
C2 W1 C3 N3 25(32) 2_655 . . . ?
C2 W1 C3 N3 -118(32) . . . . ?
O2 W1 C4 N4 -142(10) 2_655 . . . ?
O2 W1 C4 N4 -96(10) . . . . ?
O1 W1 C4 N4 -160(10) 2_655 . . . ?
C1 W1 C4 N4 -160(10) 2_655 . . . ?
C1 W1 C4 N4 -26(10) . . . . ?
C4 W1 C4 N4 56(10) 2_655 . . . ?
C3 W1 C4 N4 -10(10) . . . . ?
C3 W1 C4 N4 125(10) 2_655 . . . ?
C2 W1 C4 N4 124(10) 2_655 . . . ?
C2 W1 C4 N4 -84(10) . . . . ?
C9 N5 C5 C6 -121.3(6) . . . . ?
Co2 N5 C5 C6 2.6(7) . . . . ?
N5 C5 C6 C8 -69.7(7) . . . . ?
N5 C5 C6 C7 66.7(8) . . . . ?
C8 C6 C7 N7 65.9(9) . . . 2_655 ?
C5 C6 C7 N7 -70.8(9) . . . 2_655 ?
C5 C6 C8 N6 63.9(7) . . . . ?
C7 C6 C8 N6 -71.8(8) . . . . ?
C10 N6 C8 C6 -116.3(6) . . . . ?
Co2 N6 C8 C6 6.7(7) . . . . ?
C5 N5 C9 C9 167.2(7) . . . 2_655 ?
Co2 N5 C9 C9 38.8(8) . . . 2_655 ?
C8 N6 C10 C11 169.9(5) . . . . ?
Co2 N6 C10 C11 42.3(6) . . . . ?
N6 C10 C11 N7 -54.4(6) . . . . ?
C7 N7 C11 C10 168.9(6) 2_655 . . . ?
Co2 N7 C11 C10 40.0(6) . . . . ?
